data_7212254
loop_
_publ_author_name
'Ma, Lu-Fang'
'Liu, Bin'
'Wang, Li-Ya'
'Hu, Jiang-Liang'
'Du, Miao'

_publ_section_title
;
 Hydrothermal preparation, crystal structures and properties of novel
 Mn(ii) metal--organic frameworks with 5-nitro-1,2,3-benzenetricarboxylate
 and various dipyridyl ligands
;
_journal_issue 5
_journal_name_full CrystEngComm
_journal_page_first 1439
_journal_paper_doi 10.1039/b923522c
_journal_volume 12
_journal_year 2010
_chemical_formula_sum 'C48 H36 Mn3 N8 O20'
_chemical_formula_weight 1209.67
_chemical_name_systematic
;
?
;
_space_group_IT_number 13
_symmetry_cell_setting monoclinic
_symmetry_space_group_name_Hall '-P 2yc'
_symmetry_space_group_name_H-M 'P 1 2/c 1'
_atom_sites_solution_hydrogens geom
_atom_sites_solution_primary direct
_atom_sites_solution_secondary difmap
_audit_creation_method SHELXL-97
_cell_angle_alpha 90.00
_cell_angle_beta 90.408(2)
_cell_angle_gamma 90.00
_cell_formula_units_Z 2
_cell_length_a 13.287(2)
_cell_length_b 11.6791(18)
_cell_length_c 16.141(3)
_cell_measurement_reflns_used 6160
_cell_measurement_temperature 294(2)
_cell_measurement_theta_max 27.46
_cell_measurement_theta_min 2.52
_cell_volume 2504.7(7)
_computing_cell_refinement 'Bruker SMART'
_computing_data_collection 'Bruker SMART'
_computing_data_reduction 'Bruker SAINT'
_computing_molecular_graphics 'Bruker SHELXTL'
_computing_publication_material 'Bruker SHELXTL'
_computing_structure_refinement 'SHELXL-97 (Sheldrick, 1997)'
_computing_structure_solution 'SHELXS-97 (Sheldrick, 1990)'
_diffrn_ambient_temperature 294(2)
_diffrn_measured_fraction_theta_full 0.999
_diffrn_measured_fraction_theta_max 0.999
_diffrn_measurement_device_type 'CCD area detector'
_diffrn_measurement_method 'phi and omega scans'
_diffrn_radiation_monochromator graphite
_diffrn_radiation_source 'fine-focus sealed tube'
_diffrn_radiation_type MoK\a
_diffrn_radiation_wavelength 0.71073
_diffrn_reflns_av_R_equivalents 0.0266
_diffrn_reflns_av_sigmaI/netI 0.0227
_diffrn_reflns_limit_h_max 16
_diffrn_reflns_limit_h_min -16
_diffrn_reflns_limit_k_max 14
_diffrn_reflns_limit_k_min -14
_diffrn_reflns_limit_l_max 18
_diffrn_reflns_limit_l_min -19
_diffrn_reflns_number 18719
_diffrn_reflns_theta_full 25.50
_diffrn_reflns_theta_max 25.50
_diffrn_reflns_theta_min 2.52
_exptl_absorpt_coefficient_mu 0.834
_exptl_absorpt_correction_T_max 0.8733
_exptl_absorpt_correction_T_min 0.7490
_exptl_absorpt_correction_type multi-scan
_exptl_absorpt_process_details sadabs
_exptl_crystal_colour yellow
_exptl_crystal_density_diffrn 1.604
_exptl_crystal_density_method 'not measured'
_exptl_crystal_description block
_exptl_crystal_F_000 1230
_exptl_crystal_size_max 0.37
_exptl_crystal_size_mid 0.25
_exptl_crystal_size_min 0.17
_refine_diff_density_max 0.899
_refine_diff_density_min -0.487
_refine_diff_density_rms 0.063
_refine_ls_extinction_method none
_refine_ls_goodness_of_fit_ref 1.040
_refine_ls_hydrogen_treatment constr
_refine_ls_matrix_type full
_refine_ls_number_parameters 359
_refine_ls_number_reflns 4657
_refine_ls_number_restraints 0
_refine_ls_restrained_S_all 1.040
_refine_ls_R_factor_all 0.0415
_refine_ls_R_factor_gt 0.0347
_refine_ls_shift/su_max 0.000
_refine_ls_shift/su_mean 0.000
_refine_ls_structure_factor_coef Fsqd
_refine_ls_weighting_details 'calc w=1/[\s^2^(Fo^2^)+(0.0555P)^2^+2.0888P] where P=(Fo^2^+2Fc^2^)/3'
_refine_ls_weighting_scheme calc
_refine_ls_wR_factor_gt 0.0987
_refine_ls_wR_factor_ref 0.1042
_reflns_number_gt 3998
_reflns_number_total 4657
_reflns_threshold_expression >2sigma(I)
_cod_data_source_file b923522c.txt
_cod_data_source_block 2
_cod_depositor_comments
;
The following automatic conversions were performed:

'_symmetry_cell_setting' value 'Monoclinic' changed to 'monoclinic'
according to /home/saulius/struct/CIF-dictionaries/cif_core.dic
dictionary named 'cif_core.dic' version 2.4.2 from 2011-04-26.

Automatic conversion script
Id: cif_fix_values 1891 2012-01-12 08:04:46Z andrius 
;
_cod_original_sg_symbol_H-M P2/c
_cod_database_code 7212254

loop_
_symmetry_equiv_pos_as_xyz
'x, y, z'
'-x, y, -z+1/2'
'-x, -y, -z'
'x, -y, z-1/2'

loop_
_atom_site_label
_atom_site_type_symbol
_atom_site_fract_x
_atom_site_fract_y
_atom_site_fract_z
_atom_site_U_iso_or_equiv
_atom_site_adp_type
_atom_site_occupancy
_atom_site_symmetry_multiplicity
_atom_site_calc_flag
_atom_site_refinement_flags
Mn1 Mn 0.38062(3) 0.08511(3) 0.34957(2) 0.02333(12) Uani 1 1 d .
Mn2 Mn 0.0000 -0.00926(4) 0.2500 0.01993(13) Uani 1 2 d S
O1 O 0.06927(12) -0.02340(16) 0.37023(10) 0.0317(4) Uani 1 1 d .
O2 O 0.21650(12) 0.06678(15) 0.36165(11) 0.0312(4) Uani 1 1 d .
O3 O 0.37110(13) 0.10225(15) 0.48167(10) 0.0312(4) Uani 1 1 d .
O4 O 0.26137(15) 0.12409(16) 0.58378(11) 0.0383(4) Uani 1 1 d .
O5 O 0.45923(14) -0.08553(18) 0.62973(12) 0.0431(5) Uani 1 1 d .
O6 O 0.33607(14) -0.10202(17) 0.72035(11) 0.0374(5) Uani 1 1 d .
O7 O 0.1936(2) -0.4633(2) 0.55993(18) 0.0813(9) Uani 1 1 d .
O8 O 0.1154(3) -0.4269(2) 0.4499(2) 0.1123(14) Uani 1 1 d .
N1 N 0.1674(2) -0.3975(2) 0.50600(18) 0.0513(7) Uani 1 1 d .
N2 N 0.0000 -0.2066(2) 0.2500 0.0311(7) Uani 1 2 d S
N3 N 0.0000 -0.8138(2) 0.2500 0.0313(7) Uani 1 2 d S
N4 N 0.38388(17) 0.28257(19) 0.34383(14) 0.0369(5) Uani 1 1 d .
N5 N 0.39617(16) 0.89113(18) 0.33610(13) 0.0306(5) Uani 1 1 d .
C1 C 0.19896(17) -0.0887(2) 0.45753(14) 0.0243(5) Uani 1 1 d .
C2 C 0.26741(16) -0.0553(2) 0.51946(13) 0.0210(5) Uani 1 1 d .
C3 C 0.29892(17) -0.1355(2) 0.57963(13) 0.0219(5) Uani 1 1 d .
C4 C 0.26493(19) -0.2476(2) 0.57560(15) 0.0286(5) Uani 1 1 d .
H4 H 0.2851 -0.3010 0.6151 0.034 Uiso 1 1 calc R
C5 C 0.2008(2) -0.2782(2) 0.51209(16) 0.0326(6) Uani 1 1 d .
C6 C 0.16578(19) -0.2014(2) 0.45398(15) 0.0311(6) Uani 1 1 d .
H6 H 0.1206 -0.2246 0.4130 0.037 Uiso 1 1 calc R
C7 C 0.15890(17) -0.0074(2) 0.39165(14) 0.0243(5) Uani 1 1 d .
C8 C 0.30266(17) 0.0676(2) 0.52815(14) 0.0240(5) Uani 1 1 d .
C9 C 0.37159(17) -0.10367(18) 0.64894(14) 0.0204(5) Uani 1 1 d .
C10 C -0.0518(2) -0.2669(2) 0.30538(19) 0.0402(7) Uani 1 1 d .
H10 H -0.0891 -0.2270 0.3444 0.048 Uiso 1 1 calc R
C11 C -0.0533(2) -0.3850(2) 0.3082(2) 0.0440(7) Uani 1 1 d .
H11 H -0.0898 -0.4227 0.3489 0.053 Uiso 1 1 calc R
C12 C 0.0000 -0.4471(3) 0.2500 0.0337(8) Uani 1 2 d S
C13 C 0.0000 -0.5739(3) 0.2500 0.0355(9) Uani 1 2 d S
C14 C 0.0107(2) -0.6358(2) 0.32317(18) 0.0425(7) Uani 1 1 d .
H14 H 0.0182 -0.5980 0.3736 0.051 Uiso 1 1 calc R
C15 C 0.0099(2) -0.7548(2) 0.31997(18) 0.0398(7) Uani 1 1 d .
H15 H 0.0168 -0.7951 0.3694 0.048 Uiso 1 1 calc R
C16 C 0.3079(2) 0.3441(3) 0.3124(2) 0.0458(7) Uani 1 1 d .
H16 H 0.2520 0.3051 0.2921 0.055 Uiso 1 1 calc R
C17 C 0.3077(2) 0.4623(3) 0.3083(2) 0.0478(8) Uani 1 1 d .
H17 H 0.2528 0.5007 0.2855 0.057 Uiso 1 1 calc R
C18 C 0.3897(2) 0.5234(2) 0.33840(17) 0.0360(6) Uani 1 1 d .
C19 C 0.4686(2) 0.4599(3) 0.3710(2) 0.0475(8) Uani 1 1 d .
H19 H 0.5256 0.4964 0.3917 0.057 Uiso 1 1 calc R
C20 C 0.4620(2) 0.3423(3) 0.3725(2) 0.0489(8) Uani 1 1 d .
H20 H 0.5159 0.3018 0.3950 0.059 Uiso 1 1 calc R
C21 C 0.3529(2) 0.8308(2) 0.27467(17) 0.0413(7) Uani 1 1 d .
H21 H 0.3233 0.8710 0.2311 0.050 Uiso 1 1 calc R
C22 C 0.3496(2) 0.7132(2) 0.27238(18) 0.0429(7) Uani 1 1 d .
H22 H 0.3186 0.6758 0.2282 0.052 Uiso 1 1 calc R
C23 C 0.3930(2) 0.6505(2) 0.33638(16) 0.0341(6) Uani 1 1 d .
C24 C 0.4405(2) 0.7125(2) 0.39871(17) 0.0374(6) Uani 1 1 d .
H24 H 0.4724 0.6743 0.4421 0.045 Uiso 1 1 calc R
C25 C 0.4406(2) 0.8308(2) 0.39644(17) 0.0340(6) Uani 1 1 d .
H25 H 0.4732 0.8703 0.4389 0.041 Uiso 1 1 calc R
O9 O -0.14469(13) -0.00357(16) 0.30823(12) 0.0366(4) Uani 1 1 d .
H1W H -0.1842 0.0321 0.2788 0.055 Uiso 1 1 d R
H2W H -0.1729 -0.0393 0.3455 0.055 Uiso 1 1 d R
O10 O 0.6671(3) 0.3603(3) 0.9359(3) 0.1410(18) Uani 1 1 d .
H3W H 0.6690 0.2878 0.9355 0.212 Uiso 1 1 d R
H4W H 0.7254 0.3845 0.9458 0.212 Uiso 1 1 d R

loop_
_atom_site_aniso_label
_atom_site_aniso_U_11
_atom_site_aniso_U_22
_atom_site_aniso_U_33
_atom_site_aniso_U_23
_atom_site_aniso_U_13
_atom_site_aniso_U_12
Mn1 0.0235(2) 0.0272(2) 0.0193(2) 0.00201(14) -0.00318(14) -0.00334(14)
Mn2 0.0199(2) 0.0177(2) 0.0222(3) 0.000 -0.00348(19) 0.000
O1 0.0242(9) 0.0442(11) 0.0265(9) 0.0045(8) -0.0085(7) -0.0044(8)
O2 0.0255(9) 0.0365(10) 0.0314(9) 0.0094(8) -0.0057(7) -0.0038(7)
O3 0.0323(9) 0.0400(10) 0.0213(9) 0.0015(7) -0.0003(7) -0.0143(8)
O4 0.0521(12) 0.0291(10) 0.0339(10) -0.0055(8) 0.0112(9) -0.0041(8)
O5 0.0243(10) 0.0657(14) 0.0393(11) 0.0012(10) -0.0031(8) -0.0070(9)
O6 0.0344(10) 0.0590(13) 0.0189(9) -0.0045(8) -0.0044(7) 0.0026(9)
O7 0.122(3) 0.0351(13) 0.086(2) 0.0175(14) -0.0266(18) -0.0228(15)
O8 0.162(3) 0.0487(16) 0.125(3) 0.0040(17) -0.091(3) -0.0429(19)
N1 0.0668(18) 0.0297(13) 0.0574(17) 0.0027(12) -0.0140(14) -0.0164(12)
N2 0.0364(17) 0.0192(14) 0.0377(17) 0.000 -0.0069(14) 0.000
N3 0.0382(17) 0.0176(14) 0.0381(17) 0.000 -0.0031(14) 0.000
N4 0.0450(13) 0.0307(12) 0.0347(13) 0.0042(9) -0.0103(10) -0.0035(10)
N5 0.0308(11) 0.0298(11) 0.0311(12) -0.0003(9) -0.0043(9) 0.0019(9)
C1 0.0234(12) 0.0294(13) 0.0202(12) 0.0003(9) -0.0010(9) -0.0024(9)
C2 0.0196(11) 0.0252(12) 0.0183(11) -0.0002(9) 0.0009(9) -0.0002(9)
C3 0.0219(11) 0.0255(12) 0.0184(11) -0.0011(9) 0.0004(9) 0.0003(9)
C4 0.0340(13) 0.0256(12) 0.0263(13) 0.0028(10) -0.0011(10) -0.0005(10)
C5 0.0394(14) 0.0239(13) 0.0345(14) -0.0002(10) -0.0048(11) -0.0100(11)
C6 0.0340(13) 0.0317(14) 0.0276(13) -0.0013(10) -0.0110(11) -0.0082(11)
C7 0.0247(12) 0.0295(13) 0.0185(11) -0.0024(9) -0.0046(9) -0.0002(10)
C8 0.0266(12) 0.0258(12) 0.0194(11) 0.0020(9) -0.0061(10) -0.0014(9)
C9 0.0239(12) 0.0167(11) 0.0206(11) 0.0008(8) -0.0034(9) 0.0035(9)
C10 0.0490(17) 0.0238(13) 0.0481(17) -0.0017(12) 0.0093(13) 0.0006(12)
C11 0.0540(18) 0.0254(14) 0.0528(18) 0.0032(13) 0.0091(14) -0.0026(13)
C12 0.037(2) 0.0196(17) 0.045(2) 0.000 -0.0069(17) 0.000
C13 0.039(2) 0.0208(18) 0.046(2) 0.000 -0.0040(18) 0.000
C14 0.0631(19) 0.0245(14) 0.0398(16) -0.0040(12) -0.0084(14) 0.0008(13)
C15 0.0592(18) 0.0223(13) 0.0377(16) 0.0025(11) -0.0054(13) 0.0028(12)
C16 0.0401(16) 0.0360(16) 0.061(2) -0.0001(14) -0.0161(14) -0.0035(13)
C17 0.0423(17) 0.0358(16) 0.065(2) 0.0008(15) -0.0210(15) 0.0042(13)
C18 0.0404(15) 0.0319(15) 0.0356(15) 0.0011(11) -0.0058(12) 0.0010(11)
C19 0.0437(17) 0.0335(15) 0.065(2) 0.0028(14) -0.0213(15) -0.0028(13)
C20 0.0487(18) 0.0336(16) 0.064(2) 0.0021(14) -0.0254(15) 0.0017(13)
C21 0.0568(18) 0.0330(15) 0.0339(15) 0.0016(12) -0.0162(13) 0.0071(13)
C22 0.0573(18) 0.0348(15) 0.0365(16) -0.0050(12) -0.0181(14) 0.0016(13)
C23 0.0372(14) 0.0307(14) 0.0344(14) 0.0020(11) -0.0029(11) 0.0019(11)
C24 0.0422(15) 0.0337(14) 0.0359(15) 0.0035(12) -0.0124(12) 0.0027(12)
C25 0.0339(14) 0.0350(14) 0.0329(14) -0.0004(11) -0.0084(11) 0.0003(11)
O9 0.0242(9) 0.0504(12) 0.0352(10) 0.0151(8) 0.0047(8) 0.0085(8)
O10 0.116(3) 0.070(2) 0.236(5) 0.011(3) -0.051(3) -0.002(2)

loop_
_atom_type_symbol
_atom_type_description
_atom_type_scat_dispersion_real
_atom_type_scat_dispersion_imag
_atom_type_scat_source
C C 0.0033 0.0016 'International Tables Vol C Tables 4.2.6.8 and 6.1.1.4'
H H 0.0000 0.0000 'International Tables Vol C Tables 4.2.6.8 and 6.1.1.4'
N N 0.0061 0.0033 'International Tables Vol C Tables 4.2.6.8 and 6.1.1.4'
O O 0.0106 0.0060 'International Tables Vol C Tables 4.2.6.8 and 6.1.1.4'
Mn Mn 0.3368 0.7283 'International Tables Vol C Tables 4.2.6.8 and 6.1.1.4'

loop_
_geom_angle_atom_site_label_1
_geom_angle_atom_site_label_2
_geom_angle_atom_site_label_3
_geom_angle
_geom_angle_site_symmetry_1
_geom_angle_site_symmetry_3
O3 Mn1 O5 84.88(7) . 3_656
O3 Mn1 O6 158.05(7) . 4
O5 Mn1 O6 114.28(7) 3_656 4
O3 Mn1 O2 81.70(6) . .
O5 Mn1 O2 164.96(7) 3_656 .
O6 Mn1 O2 80.24(7) 4 .
O3 Mn1 N5 101.13(7) . 1_545
O5 Mn1 N5 85.82(8) 3_656 1_545
O6 Mn1 N5 91.32(8) 4 1_545
O2 Mn1 N5 90.13(7) . 1_545
O3 Mn1 N4 87.02(7) . .
O5 Mn1 N4 89.15(8) 3_656 .
O6 Mn1 N4 82.86(8) 4 .
O2 Mn1 N4 96.87(7) . .
N5 Mn1 N4 169.98(8) 1_545 .
O9 Mn2 O9 176.45(10) . 2
O9 Mn2 O1 91.07(7) . 2
O9 Mn2 O1 89.21(7) 2 2
O9 Mn2 O1 89.21(7) . .
O9 Mn2 O1 91.07(7) 2 .
O1 Mn2 O1 171.18(10) 2 .
O9 Mn2 N3 88.23(5) . 1_565
O9 Mn2 N3 88.23(5) 2 1_565
O1 Mn2 N3 94.41(5) 2 1_565
O1 Mn2 N3 94.41(5) . 1_565
O9 Mn2 N2 91.77(5) . .
O9 Mn2 N2 91.77(5) 2 .
O1 Mn2 N2 85.59(5) 2 .
O1 Mn2 N2 85.59(5) . .
N3 Mn2 N2 180.0 1_565 .
C7 O1 Mn2 129.69(16) . .
C7 O2 Mn1 135.09(16) . .
C8 O3 Mn1 127.90(15) . .
C9 O5 Mn1 154.35(18) . 3_656
C9 O6 Mn1 141.73(16) . 4_556
O8 N1 O7 121.9(3) . .
O8 N1 C5 120.0(3) . .
O7 N1 C5 118.0(3) . .
C10 N2 C10 116.2(3) 2 .
C10 N2 Mn2 121.88(16) 2 .
C10 N2 Mn2 121.88(16) . .
C15 N3 C15 117.5(3) . 2
C15 N3 Mn2 121.23(15) . 1_545
C15 N3 Mn2 121.23(15) 2 1_545
C20 N4 C16 115.8(2) . .
C20 N4 Mn1 121.62(19) . .
C16 N4 Mn1 122.58(18) . .
C25 N5 C21 116.5(2) . .
C25 N5 Mn1 119.55(17) . 1_565
C21 N5 Mn1 123.49(17) . 1_565
C6 C1 C2 119.8(2) . .
C6 C1 C7 117.0(2) . .
C2 C1 C7 123.2(2) . .
C1 C2 C3 119.6(2) . .
C1 C2 C8 121.8(2) . .
C3 C2 C8 118.35(19) . .
C4 C3 C2 120.0(2) . .
C4 C3 C9 118.1(2) . .
C2 C3 C9 121.9(2) . .
C5 C4 C3 118.7(2) . .
C5 C4 H4 120.6 . .
C3 C4 H4 120.6 . .
C4 C5 C6 122.9(2) . .
C4 C5 N1 118.9(2) . .
C6 C5 N1 118.2(2) . .
C5 C6 C1 118.9(2) . .
C5 C6 H6 120.5 . .
C1 C6 H6 120.5 . .
O1 C7 O2 125.3(2) . .
O1 C7 C1 115.3(2) . .
O2 C7 C1 119.3(2) . .
O4 C8 O3 126.0(2) . .
O4 C8 C2 115.5(2) . .
O3 C8 C2 118.4(2) . .
O5 C9 O6 126.6(2) . .
O5 C9 C3 117.1(2) . .
O6 C9 C3 116.2(2) . .
N2 C10 C11 123.9(3) . .
N2 C10 H10 118.1 . .
C11 C10 H10 118.1 . .
C10 C11 C12 119.5(3) . .
C10 C11 H11 120.2 . .
C12 C11 H11 120.2 . .
C11 C12 C11 116.9(3) 2 .
C11 C12 C13 121.55(17) 2 .
C11 C12 C13 121.55(17) . .
C14 C13 C14 117.4(3) 2 .
C14 C13 C12 121.29(17) 2 .
C14 C13 C12 121.29(17) . .
C13 C14 C15 119.1(3) . .
C13 C14 H14 120.4 . .
C15 C14 H14 120.4 . .
N3 C15 C14 123.4(3) . .
N3 C15 H15 118.3 . .
C14 C15 H15 118.3 . .
N4 C16 C17 123.9(3) . .
N4 C16 H16 118.1 . .
C17 C16 H16 118.1 . .
C16 C17 C18 119.7(3) . .
C16 C17 H17 120.1 . .
C18 C17 H17 120.1 . .
C19 C18 C17 116.6(3) . .
C19 C18 C23 121.4(2) . .
C17 C18 C23 122.0(2) . .
C20 C19 C18 119.5(3) . .
C20 C19 H19 120.2 . .
C18 C19 H19 120.2 . .
N4 C20 C19 124.5(3) . .
N4 C20 H20 117.8 . .
C19 C20 H20 117.8 . .
N5 C21 C22 123.9(2) . .
N5 C21 H21 118.1 . .
C22 C21 H21 118.1 . .
C21 C22 C23 119.6(3) . .
C21 C22 H22 120.2 . .
C23 C22 H22 120.2 . .
C22 C23 C24 116.6(3) . .
C22 C23 C18 122.1(2) . .
C24 C23 C18 121.3(2) . .
C25 C24 C23 120.2(2) . .
C25 C24 H24 119.9 . .
C23 C24 H24 119.9 . .
N5 C25 C24 123.1(2) . .
N5 C25 H25 118.5 . .
C24 C25 H25 118.5 . .
Mn2 O9 H1W 109.5 . .
Mn2 O9 H2W 135.8 . .
H1W O9 H2W 112.8 . .
H3W O10 H4W 108.0 . .

loop_
_geom_bond_atom_site_label_1
_geom_bond_atom_site_label_2
_geom_bond_distance
_geom_bond_site_symmetry_2
Mn1 O3 2.1462(17) .
Mn1 O5 2.1517(19) 3_656
Mn1 O6 2.1731(17) 4
Mn1 O2 2.2012(17) .
Mn1 N5 2.285(2) 1_545
Mn1 N4 2.308(2) .
Mn2 O9 2.1469(17) .
Mn2 O9 2.1469(17) 2
Mn2 O1 2.1483(16) 2
Mn2 O1 2.1483(16) .
Mn2 N3 2.283(3) 1_565
Mn2 N2 2.305(3) .
O1 C7 1.252(3) .
O2 C7 1.256(3) .
O3 C8 1.250(3) .
O4 C8 1.245(3) .
O5 C9 1.226(3) .
O5 Mn1 2.1517(19) 3_656
O6 C9 1.249(3) .
O6 Mn1 2.1731(17) 4_556
O7 N1 1.210(3) .
O8 N1 1.186(4) .
N1 C5 1.465(3) .
N2 C10 1.333(3) 2
N2 C10 1.333(3) .
N3 C15 1.329(3) .
N3 C15 1.329(3) 2
N3 Mn2 2.283(3) 1_545
N4 C20 1.331(4) .
N4 C16 1.336(4) .
N5 C25 1.337(3) .
N5 C21 1.342(3) .
N5 Mn1 2.285(2) 1_565
C1 C6 1.390(3) .
C1 C2 1.402(3) .
C1 C7 1.519(3) .
C2 C3 1.410(3) .
C2 C8 1.516(3) .
C3 C4 1.386(3) .
C3 C9 1.519(3) .
C4 C5 1.375(3) .
C4 H4 0.9300 .
C5 C6 1.377(4) .
C6 H6 0.9300 .
C10 C11 1.381(4) .
C10 H10 0.9300 .
C11 C12 1.385(4) .
C11 H11 0.9300 .
C12 C11 1.385(4) 2
C12 C13 1.481(5) .
C13 C14 1.391(3) 2
C13 C14 1.391(3) .
C14 C15 1.391(4) .
C14 H14 0.9300 .
C15 H15 0.9300 .
C16 C17 1.382(4) .
C16 H16 0.9300 .
C17 C18 1.387(4) .
C17 H17 0.9300 .
C18 C19 1.386(4) .
C18 C23 1.485(4) .
C19 C20 1.376(4) .
C19 H19 0.9300 .
C20 H20 0.9300 .
C21 C22 1.375(4) .
C21 H21 0.9300 .
C22 C23 1.388(4) .
C22 H22 0.9300 .
C23 C24 1.388(4) .
C24 C25 1.382(4) .
C24 H24 0.9300 .
C25 H25 0.9300 .
O9 H1W 0.8200 .
O9 H2W 0.8246 .
O10 H3W 0.8472 .
O10 H4W 0.8383 .

loop_
_geom_hbond_atom_site_label_D
_geom_hbond_atom_site_label_H
_geom_hbond_atom_site_label_A
_geom_hbond_distance_DH
_geom_hbond_distance_HA
_geom_hbond_distance_DA
_geom_hbond_angle_DHA
_geom_hbond_site_symmetry_A
O9 H1W O6 0.82 2.18 2.861(3) 141.0 3_556
O9 H1W O2 0.82 2.34 3.011(3) 139.7 2
O9 H2W O4 0.82 1.92 2.732(3) 168.2 3_556
O10 H3W O4 0.85 2.15 2.936(4) 154.7 2_656
O10 H3W O3 0.85 2.60 3.335(4) 145.3 2_656
O10 H4W O7 0.84 2.08 2.770(5) 139.1 2_666

loop_
_geom_torsion_atom_site_label_1
_geom_torsion_atom_site_label_2
_geom_torsion_atom_site_label_3
_geom_torsion_atom_site_label_4
_geom_torsion
_geom_torsion_site_symmetry_1
_geom_torsion_site_symmetry_4
O9 Mn2 O1 C7 -163.2(2) . .
O9 Mn2 O1 C7 13.3(2) 2 .
O1 Mn2 O1 C7 105.0(2) 2 .
N3 Mn2 O1 C7 -75.0(2) 1_565 .
N2 Mn2 O1 C7 105.0(2) . .
O3 Mn1 O2 C7 -68.4(2) . .
O5 Mn1 O2 C7 -41.4(4) 3_656 .
O6 Mn1 O2 C7 124.1(2) 4 .
N5 Mn1 O2 C7 32.8(2) 1_545 .
N4 Mn1 O2 C7 -154.4(2) . .
O5 Mn1 O3 C8 -150.7(2) 3_656 .
O6 Mn1 O3 C8 57.5(3) 4 .
O2 Mn1 O3 C8 22.5(2) . .
N5 Mn1 O3 C8 -66.0(2) 1_545 .
N4 Mn1 O3 C8 119.9(2) . .
O9 Mn2 N2 C10 153.81(16) . 2
O9 Mn2 N2 C10 -26.19(16) 2 2
O1 Mn2 N2 C10 62.87(16) 2 2
O1 Mn2 N2 C10 -117.13(16) . 2
N3 Mn2 N2 C10 128(100) 1_565 2
O9 Mn2 N2 C10 -26.19(16) . .
O9 Mn2 N2 C10 153.81(16) 2 .
O1 Mn2 N2 C10 -117.13(16) 2 .
O1 Mn2 N2 C10 62.87(16) . .
N3 Mn2 N2 C10 -52(100) 1_565 .
O3 Mn1 N4 C20 68.2(2) . .
O5 Mn1 N4 C20 -16.7(2) 3_656 .
O6 Mn1 N4 C20 -131.3(3) 4 .
O2 Mn1 N4 C20 149.5(2) . .
N5 Mn1 N4 C20 -76.4(5) 1_545 .
O3 Mn1 N4 C16 -111.3(2) . .
O5 Mn1 N4 C16 163.8(2) 3_656 .
O6 Mn1 N4 C16 49.2(2) 4 .
O2 Mn1 N4 C16 -30.0(2) . .
N5 Mn1 N4 C16 104.1(5) 1_545 .
C6 C1 C2 C3 -2.5(3) . .
C7 C1 C2 C3 178.4(2) . .
C6 C1 C2 C8 -177.5(2) . .
C7 C1 C2 C8 3.4(3) . .
C1 C2 C3 C4 2.2(3) . .
C8 C2 C3 C4 177.4(2) . .
C1 C2 C3 C9 -179.0(2) . .
C8 C2 C3 C9 -3.8(3) . .
C2 C3 C4 C5 0.2(4) . .
C9 C3 C4 C5 -178.6(2) . .
C3 C4 C5 C6 -2.5(4) . .
C3 C4 C5 N1 178.0(2) . .
O8 N1 C5 C4 -177.0(4) . .
O7 N1 C5 C4 3.8(5) . .
O8 N1 C5 C6 3.5(5) . .
O7 N1 C5 C6 -175.7(3) . .
C4 C5 C6 C1 2.3(4) . .
N1 C5 C6 C1 -178.2(3) . .
C2 C1 C6 C5 0.3(4) . .
C7 C1 C6 C5 179.5(2) . .
Mn2 O1 C7 O2 35.4(4) . .
Mn2 O1 C7 C1 -142.66(17) . .
Mn1 O2 C7 O1 -154.96(19) . .
Mn1 O2 C7 C1 23.0(3) . .
C6 C1 C7 O1 36.4(3) . .
C2 C1 C7 O1 -144.4(2) . .
C6 C1 C7 O2 -141.7(2) . .
C2 C1 C7 O2 37.4(3) . .
Mn1 O3 C8 O4 -132.9(2) . .
Mn1 O3 C8 C2 49.3(3) . .
C1 C2 C8 O4 101.1(3) . .
C3 C2 C8 O4 -74.0(3) . .
C1 C2 C8 O3 -80.9(3) . .
C3 C2 C8 O3 104.1(3) . .
Mn1 O5 C9 O6 29.7(6) 3_656 .
Mn1 O5 C9 C3 -148.0(3) 3_656 .
Mn1 O6 C9 O5 -5.8(4) 4_556 .
Mn1 O6 C9 C3 171.94(19) 4_556 .
C4 C3 C9 O5 108.3(3) . .
C2 C3 C9 O5 -70.5(3) . .
C4 C3 C9 O6 -69.7(3) . .
C2 C3 C9 O6 111.5(3) . .
C10 N2 C10 C11 0.6(2) 2 .
Mn2 N2 C10 C11 -179.4(2) . .
N2 C10 C11 C12 -1.2(5) . .
C10 C11 C12 C11 0.5(2) . 2
C10 C11 C12 C13 -179.5(2) . .
C11 C12 C13 C14 -43.7(2) 2 2
C11 C12 C13 C14 136.3(2) . 2
C11 C12 C13 C14 136.3(2) 2 .
C11 C12 C13 C14 -43.7(2) . .
C14 C13 C14 C15 -0.2(2) 2 .
C12 C13 C14 C15 179.8(2) . .
C15 N3 C15 C14 -0.2(2) 2 .
Mn2 N3 C15 C14 179.8(2) 1_545 .
C13 C14 C15 N3 0.3(4) . .
C20 N4 C16 C17 0.3(5) . .
Mn1 N4 C16 C17 179.9(3) . .
N4 C16 C17 C18 -0.3(5) . .
C16 C17 C18 C19 0.3(5) . .
C16 C17 C18 C23 -179.4(3) . .
C17 C18 C19 C20 -0.4(5) . .
C23 C18 C19 C20 179.3(3) . .
C16 N4 C20 C19 -0.4(5) . .
Mn1 N4 C20 C19 -179.9(3) . .
C18 C19 C20 N4 0.4(6) . .
C25 N5 C21 C22 2.0(4) . .
Mn1 N5 C21 C22 -170.3(2) 1_565 .
N5 C21 C22 C23 0.0(5) . .
C21 C22 C23 C24 -1.9(4) . .
C21 C22 C23 C18 178.5(3) . .
C19 C18 C23 C22 145.7(3) . .
C17 C18 C23 C22 -34.7(4) . .
C19 C18 C23 C24 -33.9(4) . .
C17 C18 C23 C24 145.7(3) . .
C22 C23 C24 C25 1.8(4) . .
C18 C23 C24 C25 -178.5(3) . .
C21 N5 C25 C24 -2.1(4) . .
Mn1 N5 C25 C24 170.6(2) 1_565 .
C23 C24 C25 N5 0.2(4) . .
